data_7228584
loop_
_publ_author_name
'Fidelli, Athena M.'
'Kessler, Vadim G.'
'Escuer, Albert'
'Papaefstathiou, Giannis S.'

_publ_section_title
;
 Cu(II) frameworks from a &#x201C;mixed-ligand&#x201D; approach
;
_journal_name_full CrystEngComm
_journal_paper_doi 10.1039/C7CE01078H
_journal_year 2017
_chemical_formula_sum 'C40 H42 Cu N4 O22'
_chemical_formula_weight 994.32
_chemical_name_systematic
; 
 ? 
;
_space_group_IT_number 2
_symmetry_cell_setting triclinic
_symmetry_space_group_name_Hall '-P 1'
_symmetry_space_group_name_H-M 'P -1'
_atom_sites_solution_hydrogens geom
_atom_sites_solution_primary direct
_atom_sites_solution_secondary difmap
_audit_creation_method SHELXL-97
_audit_update_record
;
2016-03-14 deposited with the CCDC.
2017-06-28 downloaded from the CCDC.
;
_cell_angle_alpha 99.284(5)
_cell_angle_beta 95.029(5)
_cell_angle_gamma 102.349(5)
_cell_formula_units_Z 1
_cell_length_a 8.658(5)
_cell_length_b 8.814(5)
_cell_length_c 13.685(5)
_cell_measurement_reflns_used 4348
_cell_measurement_temperature 293(2)
_cell_measurement_theta_max 28.01
_cell_measurement_theta_min 2.60
_cell_volume 998.7(9)
_computing_cell_refinement 'Bruker SAINT'
_computing_data_collection 'Bruker APEX2'
_computing_data_reduction 'Bruker SAINT'
_computing_molecular_graphics 'Bruker SHELXTL'
_computing_publication_material 'Bruker SHELXTL'
_computing_structure_refinement 'SHELXL-97 (Sheldrick, 1997)'
_computing_structure_solution 'SHELXS-97 (Sheldrick, 1990)'
_diffrn_ambient_temperature 293(2)
_diffrn_measured_fraction_theta_full 0.994
_diffrn_measured_fraction_theta_max 0.994
_diffrn_measurement_device_type 'Bruker SMART APEX2 CCD'
_diffrn_measurement_method 'Omega scan'
_diffrn_radiation_monochromator graphite
_diffrn_radiation_source 'fine-focus sealed tube'
_diffrn_radiation_type MoK\a
_diffrn_radiation_wavelength 0.71073
_diffrn_reflns_av_R_equivalents 0.0183
_diffrn_reflns_av_sigmaI/netI 0.0249
_diffrn_reflns_limit_h_max 10
_diffrn_reflns_limit_h_min -10
_diffrn_reflns_limit_k_max 10
_diffrn_reflns_limit_k_min -10
_diffrn_reflns_limit_l_max 15
_diffrn_reflns_limit_l_min -16
_diffrn_reflns_number 7662
_diffrn_reflns_theta_full 25.02
_diffrn_reflns_theta_max 25.02
_diffrn_reflns_theta_min 2.43
_exptl_absorpt_coefficient_mu 0.647
_exptl_absorpt_correction_T_max 0.9323
_exptl_absorpt_correction_T_min 0.8602
_exptl_absorpt_correction_type empirical
_exptl_absorpt_process_details 'Bruker SADABS'
_exptl_crystal_colour purple
_exptl_crystal_density_diffrn 1.653
_exptl_crystal_density_meas ?
_exptl_crystal_density_method 'not measured'
_exptl_crystal_description block
_exptl_crystal_F_000 515
_exptl_crystal_size_max 0.24
_exptl_crystal_size_mid 0.22
_exptl_crystal_size_min 0.11
_refine_diff_density_max 0.284
_refine_diff_density_min -0.424
_refine_diff_density_rms 0.049
_refine_ls_extinction_method none
_refine_ls_goodness_of_fit_ref 1.113
_refine_ls_hydrogen_treatment mixed
_refine_ls_matrix_type full
_refine_ls_number_parameters 344
_refine_ls_number_reflns 3507
_refine_ls_number_restraints 0
_refine_ls_restrained_S_all 1.113
_refine_ls_R_factor_all 0.0370
_refine_ls_R_factor_gt 0.0313
_refine_ls_shift/su_max 0.000
_refine_ls_shift/su_mean 0.000
_refine_ls_structure_factor_coef Fsqd
_refine_ls_weighting_details 'calc w=1/[\s^2^(Fo^2^)+(0.0457P)^2^+0.3778P] where P=(Fo^2^+2Fc^2^)/3'
_refine_ls_weighting_scheme calc
_refine_ls_wR_factor_gt 0.0859
_refine_ls_wR_factor_ref 0.0886
_reflns_number_gt 3118
_reflns_number_total 3507
_reflns_threshold_expression >2sigma(I)
_cod_data_source_file c7ce01078h2.cif
_cod_data_source_block fid1056cl_0m
_cod_depositor_comments
;
The following automatic conversions were performed:

'_symmetry_cell_setting' value 'Triclinic' changed to 'triclinic'
according to
/home/data/users/saulius/crontab/automatic-downloads/rss-feeds/RSC/lib/dictionaries/cif_core.dic
dictionary named 'cif_core.dic' version 2.4.2 from 2011-04-26.

'_exptl_absorpt_correction_type' value 'Empirical' changed to
'empirical' according to
/home/data/users/saulius/crontab/automatic-downloads/rss-feeds/RSC/lib/dictionaries/cif_core.dic
dictionary named 'cif_core.dic' version 2.4.2 from 2011-04-26.

'_exptl_crystal_density_meas' value 'not measured' was changed to '?'
- the value is perceived as not measured.

Automatic conversion script
Id: cif_fix_values 4973 2017-02-22 13:04:09Z antanas 
;
_cod_original_sg_symbol_H-M P-1
_cod_database_code 7228584

loop_
_symmetry_equiv_pos_as_xyz
'x, y, z'
'-x, -y, -z'

loop_
_atom_site_label
_atom_site_type_symbol
_atom_site_fract_x
_atom_site_fract_y
_atom_site_fract_z
_atom_site_U_iso_or_equiv
_atom_site_adp_type
_atom_site_occupancy
_atom_site_symmetry_multiplicity
_atom_site_calc_flag
_atom_site_refinement_flags
C1 C 1.1174(3) 0.0524(3) 0.80803(16) 0.0322(5) Uani 1 1 d .
H1 H 1.0357 -0.0342 0.7786 0.039 Uiso 1 1 calc R
C2 C 1.2124(3) 0.1277(3) 0.74902(17) 0.0361(5) Uani 1 1 d .
H2 H 1.1956 0.0942 0.6801 0.043 Uiso 1 1 calc R
C3 C 1.3317(3) 0.2519(3) 0.79150(17) 0.0348(5) Uani 1 1 d .
H3 H 1.3986 0.3057 0.7524 0.042 Uiso 1 1 calc R
C4 C 1.3530(3) 0.2973(2) 0.89189(16) 0.0305(5) Uani 1 1 d .
H4 H 1.4356 0.3820 0.9229 0.037 Uiso 1 1 calc R
C5 C 1.2529(2) 0.2181(2) 0.94628(15) 0.0252(4) Uani 1 1 d .
C6 C 1.2584(2) 0.2609(2) 1.05659(15) 0.0271(4) Uani 1 1 d .
C7 C 1.1122(2) 0.3209(2) 1.07764(15) 0.0273(4) Uani 1 1 d .
C8 C 1.1127(3) 0.4708(3) 1.11735(16) 0.0365(5) Uani 1 1 d .
H8 H 1.2080 0.5469 1.1349 0.044 Uiso 1 1 calc R
C9 C 0.9717(3) 0.5086(3) 1.13129(18) 0.0428(6) Uani 1 1 d .
H9 H 0.9695 0.6114 1.1595 0.051 Uiso 1 1 calc R
C10 C 0.8352(3) 0.3981(3) 1.10451(18) 0.0416(6) Uani 1 1 d .
H10 H 0.7377 0.4232 1.1129 0.050 Uiso 1 1 calc R
C11 C 0.8422(3) 0.2504(3) 1.06537(18) 0.0367(5) Uani 1 1 d .
H11 H 0.7480 0.1731 1.0469 0.044 Uiso 1 1 calc R
C12 C 1.0601(2) 0.3138(3) 0.53483(16) 0.0318(5) Uani 1 1 d .
C13 C 1.1079(3) 0.2736(3) 0.44427(16) 0.0333(5) Uani 1 1 d .
H13 H 1.0560 0.1784 0.4031 0.040 Uiso 1 1 calc R
C14 C 1.2297(2) 0.3698(3) 0.41303(16) 0.0305(5) Uani 1 1 d .
C15 C 1.3051(2) 0.5079(3) 0.47334(16) 0.0311(5) Uani 1 1 d .
H15 H 1.3875 0.5758 0.4519 0.037 Uiso 1 1 calc R
C16 C 1.2608(2) 0.5477(3) 0.56524(15) 0.0308(5) Uani 1 1 d .
C17 C 1.1376(2) 0.4506(3) 0.59578(16) 0.0324(5) Uani 1 1 d .
H17 H 1.1068 0.4781 0.6584 0.039 Uiso 1 1 calc R
C18 C 0.9228(3) 0.2101(3) 0.56293(17) 0.0362(5) Uani 1 1 d .
C19 C 1.2795(3) 0.3268(3) 0.31423(16) 0.0328(5) Uani 1 1 d .
C20 C 1.3469(3) 0.6946(3) 0.62913(16) 0.0337(5) Uani 1 1 d .
N1 N 1.13629(19) 0.09690(19) 0.90513(12) 0.0261(4) Uani 1 1 d .
N2 N 0.9781(2) 0.2121(2) 1.05248(13) 0.0282(4) Uani 1 1 d .
O1 O 1.24763(16) 0.12144(17) 1.09309(11) 0.0281(3) Uani 1 1 d .
O2 O 1.39467(18) 0.36917(19) 1.09376(13) 0.0358(4) Uani 1 1 d .
O3 O 0.8958(2) 0.2519(2) 0.65311(13) 0.0498(5) Uani 1 1 d .
O4 O 0.8443(2) 0.0988(2) 0.50760(14) 0.0569(5) Uani 1 1 d .
O5 O 1.21943(19) 0.18892(18) 0.26984(11) 0.0400(4) Uani 1 1 d .
O6 O 1.37135(19) 0.42479(19) 0.28156(11) 0.0395(4) Uani 1 1 d .
O7 O 1.45148(19) 0.78492(19) 0.60469(12) 0.0409(4) Uani 1 1 d .
O8 O 1.2986(2) 0.7158(2) 0.71562(13) 0.0530(5) Uani 1 1 d .
O9 O 1.4673(2) 0.9516(3) 0.84795(15) 0.0439(4) Uani 1 1 d .
O10 O 1.4260(3) 0.1391(3) 0.56706(15) 0.0549(6) Uani 1 1 d .
O11 O 0.6433(3) 0.0872(3) 0.70026(18) 0.0504(5) Uani 1 1 d .
Cu1 Cu 1.0000 0.0000 1.0000 0.02623(13) Uani 1 2 d S
H1A H 1.241(3) 0.145(3) 1.159(2) 0.058(8) Uiso 1 1 d .
H2A H 1.392(4) 0.384(4) 1.150(3) 0.058(10) Uiso 1 1 d .
H9A H 1.537(4) 0.924(3) 0.873(2) 0.047(9) Uiso 1 1 d .
H10A H 1.462(4) 0.161(4) 0.520(3) 0.060(10) Uiso 1 1 d .
H3A H 0.815(4) 0.186(4) 0.667(3) 0.085(11) Uiso 1 1 d .
H8A H 1.350(4) 0.789(4) 0.748(2) 0.064(10) Uiso 1 1 d .
H10B H 1.365(4) 0.073(4) 0.547(3) 0.063(12) Uiso 1 1 d .
H9B H 1.509(5) 1.023(5) 0.822(3) 0.095(15) Uiso 1 1 d .
H11A H 0.581(4) 0.096(4) 0.666(3) 0.048(12) Uiso 1 1 d .
H11B H 0.649(4) 0.004(5) 0.692(3) 0.068(13) Uiso 1 1 d .

loop_
_atom_site_aniso_label
_atom_site_aniso_U_11
_atom_site_aniso_U_22
_atom_site_aniso_U_33
_atom_site_aniso_U_23
_atom_site_aniso_U_13
_atom_site_aniso_U_12
C1 0.0325(11) 0.0347(12) 0.0258(12) -0.0002(9) 0.0040(9) 0.0037(9)
C2 0.0404(12) 0.0437(14) 0.0242(11) 0.0048(10) 0.0089(9) 0.0091(11)
C3 0.0393(12) 0.0358(12) 0.0331(12) 0.0117(10) 0.0164(10) 0.0082(10)
C4 0.0308(11) 0.0266(11) 0.0332(12) 0.0043(9) 0.0104(9) 0.0031(9)
C5 0.0267(10) 0.0226(10) 0.0264(11) 0.0033(8) 0.0074(8) 0.0054(8)
C6 0.0300(10) 0.0219(10) 0.0252(11) 0.0019(8) 0.0054(8) -0.0024(8)
C7 0.0370(11) 0.0262(11) 0.0193(10) 0.0050(8) 0.0092(8) 0.0056(9)
C8 0.0549(14) 0.0266(12) 0.0268(12) 0.0031(9) 0.0074(10) 0.0077(10)
C9 0.0692(17) 0.0347(13) 0.0325(13) 0.0059(10) 0.0156(12) 0.0256(13)
C10 0.0511(14) 0.0443(14) 0.0408(14) 0.0139(11) 0.0216(11) 0.0249(12)
C11 0.0355(12) 0.0376(13) 0.0420(13) 0.0120(10) 0.0169(10) 0.0113(10)
C12 0.0282(11) 0.0352(12) 0.0297(12) 0.0066(9) 0.0041(9) 0.0017(9)
C13 0.0332(11) 0.0330(12) 0.0275(11) 0.0010(9) 0.0006(9) -0.0007(9)
C14 0.0312(11) 0.0331(12) 0.0250(11) 0.0033(9) 0.0034(9) 0.0043(9)
C15 0.0302(11) 0.0329(12) 0.0263(11) 0.0041(9) 0.0051(9) -0.0003(9)
C16 0.0314(11) 0.0317(12) 0.0256(11) 0.0029(9) 0.0032(9) 0.0011(9)
C17 0.0325(11) 0.0368(12) 0.0248(11) 0.0025(9) 0.0067(9) 0.0023(10)
C18 0.0320(11) 0.0389(13) 0.0341(13) 0.0070(11) 0.0039(10) 0.0005(10)
C19 0.0332(11) 0.0360(13) 0.0240(11) 0.0004(10) 0.0015(9) 0.0010(10)
C20 0.0359(12) 0.0338(12) 0.0268(12) 0.0021(9) 0.0052(9) 0.0002(10)
N1 0.0274(9) 0.0244(9) 0.0245(9) 0.0012(7) 0.0067(7) 0.0024(7)
N2 0.0306(9) 0.0272(9) 0.0283(9) 0.0055(7) 0.0117(7) 0.0064(7)
O1 0.0327(8) 0.0283(8) 0.0229(8) 0.0046(6) 0.0056(6) 0.0057(6)
O2 0.0347(8) 0.0354(9) 0.0273(9) -0.0024(7) 0.0059(7) -0.0084(7)
O3 0.0443(10) 0.0571(12) 0.0359(10) 0.0040(8) 0.0127(8) -0.0139(9)
O4 0.0491(11) 0.0522(11) 0.0507(11) -0.0064(9) 0.0124(9) -0.0197(9)
O5 0.0483(9) 0.0363(9) 0.0263(8) -0.0026(7) 0.0087(7) -0.0052(7)
O6 0.0453(9) 0.0395(9) 0.0256(8) 0.0016(7) 0.0091(7) -0.0064(7)
O7 0.0464(9) 0.0360(9) 0.0306(9) 0.0029(7) 0.0071(7) -0.0095(7)
O8 0.0584(11) 0.0509(12) 0.0310(10) -0.0114(9) 0.0170(8) -0.0182(10)
O9 0.0368(10) 0.0480(12) 0.0452(11) 0.0042(9) 0.0030(8) 0.0103(9)
O10 0.0563(13) 0.0573(13) 0.0368(11) -0.0003(10) 0.0151(9) -0.0148(11)
O11 0.0552(14) 0.0405(13) 0.0492(13) 0.0048(10) 0.0175(11) -0.0046(10)
Cu1 0.0278(2) 0.0221(2) 0.0276(2) 0.00278(14) 0.01100(14) 0.00151(14)

loop_
_atom_type_symbol
_atom_type_description
_atom_type_scat_dispersion_real
_atom_type_scat_dispersion_imag
_atom_type_scat_source
C C 0.0033 0.0016 'International Tables Vol C Tables 4.2.6.8 and 6.1.1.4'
H H 0.0000 0.0000 'International Tables Vol C Tables 4.2.6.8 and 6.1.1.4'
N N 0.0061 0.0033 'International Tables Vol C Tables 4.2.6.8 and 6.1.1.4'
O O 0.0106 0.0060 'International Tables Vol C Tables 4.2.6.8 and 6.1.1.4'
Cu Cu 0.3201 1.2651 'International Tables Vol C Tables 4.2.6.8 and 6.1.1.4'

loop_
_geom_angle_atom_site_label_1
_geom_angle_atom_site_label_2
_geom_angle_atom_site_label_3
_geom_angle
_geom_angle_site_symmetry_1
_geom_angle_site_symmetry_3
N1 C1 C2 122.3(2) . .
C3 C2 C1 118.9(2) . .
C2 C3 C4 119.0(2) . .
C5 C4 C3 119.0(2) . .
N1 C5 C4 122.2(2) . .
N1 C5 C6 113.47(17) . .
C4 C5 C6 124.33(19) . .
O2 C6 O1 112.76(18) . .
O2 C6 C5 109.13(17) . .
O1 C6 C5 106.45(16) . .
O2 C6 C7 112.53(18) . .
O1 C6 C7 107.77(16) . .
C5 C6 C7 107.92(17) . .
N2 C7 C8 121.2(2) . .
N2 C7 C6 113.83(18) . .
C8 C7 C6 125.0(2) . .
C7 C8 C9 118.6(2) . .
C10 C9 C8 120.0(2) . .
C9 C10 C11 118.7(2) . .
N2 C11 C10 121.8(2) . .
C17 C12 C13 119.6(2) . .
C17 C12 C18 121.4(2) . .
C13 C12 C18 118.9(2) . .
C14 C13 C12 121.0(2) . .
C13 C14 C15 119.3(2) . .
C13 C14 C19 120.8(2) . .
C15 C14 C19 119.90(19) . .
C14 C15 C16 120.3(2) . .
C15 C16 C17 120.0(2) . .
C15 C16 C20 118.88(19) . .
C17 C16 C20 121.1(2) . .
C12 C17 C16 119.8(2) . .
O4 C18 O3 123.4(2) . .
O4 C18 C12 122.6(2) . .
O3 C18 C12 113.9(2) . .
O6 C19 O5 125.1(2) . .
O6 C19 C14 119.5(2) . .
O5 C19 C14 115.37(19) . .
O7 C20 O8 123.5(2) . .
O7 C20 C16 123.5(2) . .
O8 C20 C16 113.05(19) . .
C1 N1 C5 118.52(18) . .
C1 N1 Cu1 126.19(15) . .
C5 N1 Cu1 115.28(14) . .
C11 N2 C7 119.6(2) . .
C11 N2 Cu1 124.66(16) . .
C7 N2 Cu1 115.69(14) . .
C6 O1 Cu1 93.75(11) . .
N2 Cu1 N2 180.0 . 2_757
N2 Cu1 N1 92.94(7) . 2_757
N2 Cu1 N1 87.06(7) 2_757 2_757
N2 Cu1 N1 87.06(7) . .
N2 Cu1 N1 92.94(7) 2_757 .
N1 Cu1 N1 180.000(1) 2_757 .
N2 Cu1 O1 76.36(7) . .
N2 Cu1 O1 103.64(7) 2_757 .
N1 Cu1 O1 106.00(7) 2_757 .
N1 Cu1 O1 74.00(7) . .
N2 Cu1 O1 103.64(7) . 2_757
N2 Cu1 O1 76.36(7) 2_757 2_757
N1 Cu1 O1 74.00(7) 2_757 2_757
N1 Cu1 O1 106.00(7) . 2_757
O1 Cu1 O1 180.0 . 2_757

loop_
_geom_bond_atom_site_label_1
_geom_bond_atom_site_label_2
_geom_bond_distance
_geom_bond_site_symmetry_2
C1 N1 1.309(3) .
C1 C2 1.351(3) .
C2 C3 1.345(3) .
C3 C4 1.352(3) .
C4 C5 1.347(3) .
C5 N1 1.312(3) .
C5 C6 1.490(3) .
C6 O2 1.348(3) .
C6 O1 1.388(3) .
C6 C7 1.506(3) .
C7 N2 1.317(3) .
C7 C8 1.344(3) .
C8 C9 1.354(4) .
C9 C10 1.340(4) .
C10 C11 1.341(3) .
C11 N2 1.310(3) .
C12 C17 1.353(3) .
C12 C13 1.358(3) .
C12 C18 1.457(3) .
C13 C14 1.352(3) .
C14 C15 1.353(3) .
C14 C19 1.471(3) .
C15 C16 1.361(3) .
C16 C17 1.359(3) .
C16 C20 1.451(3) .
C18 O4 1.176(3) .
C18 O3 1.286(3) .
C19 O6 1.213(3) .
C19 O5 1.246(3) .
C20 O7 1.181(3) .
C20 O8 1.288(3) .
N1 Cu1 2.0006(17) .
N2 Cu1 1.947(2) .
O1 Cu1 2.3377(17) .
Cu1 N2 1.947(2) 2_757
Cu1 N1 2.0006(17) 2_757
Cu1 O1 2.3377(17) 2_757
